data_7223886
loop_
_publ_author_name
'Ivanov, Anton'
'Boldt, Sebastian'
'Nisa, Zaib un'
'Shah, Syed'
'Ehlers, Peter'
'Villinger, Alexander'
'Schneider, Gyula'
'W\"olfling, J\'anos'
'Rahman, Qamar'
'Iqbal, Jamshed'
'Langer, Peter'

_publ_section_title
;
 Synthesis and Phosphatase Inhibitory Activity of 3-Alkynylestrones and
 their Derivatives
;
_journal_name_full 'RSC Adv.'
_journal_paper_doi 10.1039/C5RA25558A
_journal_year 2016
_chemical_absolute_configuration syn
_chemical_formula_moiety 'C29 H30 O'
_chemical_formula_sum 'C29 H30 O'
_chemical_formula_weight 394.53
_chemical_name_systematic 3-[[4-(n-propyl)phenyl]ethynyl]estra-1,3,5(10)-trien-17-one
_space_group_crystal_system monoclinic
_space_group_IT_number 4
_space_group_name_Hall 'P 2yb'
_space_group_name_H-M_alt 'P 1 21 1'
_symmetry_space_group_name_Hall 'P 2yb'
_symmetry_space_group_name_H-M 'P 1 21 1'
_atom_sites_solution_hydrogens geom
_audit_creation_method SHELXL-2013
_audit_update_record
;
2015-10-30 deposited with the CCDC.
2016-01-12 downloaded from the CCDC.
;
_cell_angle_alpha 90
_cell_angle_beta 95.599(4)
_cell_angle_gamma 90
_cell_formula_units_Z 2
_cell_length_a 6.9542(5)
_cell_length_b 7.8665(6)
_cell_length_c 21.0214(15)
_cell_measurement_reflns_used 3446
_cell_measurement_temperature 173(2)
_cell_measurement_theta_max 26.70
_cell_measurement_theta_min 2.77
_cell_volume 1144.49(15)
_computing_cell_refinement 'Bruker Apex V7.51A'
_computing_data_collection 'Bruker Apex V7.51A'
_computing_data_reduction 'Bruker SAINT'
_computing_molecular_graphics 'ORTEP-3v2.01 (Farrugia, 1997)'
_computing_publication_material SHELXL-2013
_computing_structure_refinement 'SHELXL-2013 (Sheldrick, 2013)'
_computing_structure_solution 'SHELXS-2013 (Sheldrick, 2013)'
_diffrn_ambient_temperature 173(2)
_diffrn_measured_fraction_theta_full 0.999
_diffrn_measured_fraction_theta_max 0.997
_diffrn_measurement_device_type 'Bruker-Nonius Apex X8-CCD-diffractometer'
_diffrn_measurement_method 'phi and omega scans'
_diffrn_radiation_monochromator graphite
_diffrn_radiation_source 'sealed tube'
_diffrn_radiation_type MoK\a
_diffrn_radiation_wavelength 0.71073
_diffrn_reflns_av_R_equivalents 0.0318
_diffrn_reflns_av_unetI/netI 0.0585
_diffrn_reflns_laue_measured_fraction_full 0.999
_diffrn_reflns_laue_measured_fraction_max 0.997
_diffrn_reflns_limit_h_max 9
_diffrn_reflns_limit_h_min -9
_diffrn_reflns_limit_k_max 11
_diffrn_reflns_limit_k_min -11
_diffrn_reflns_limit_l_max 29
_diffrn_reflns_limit_l_min -27
_diffrn_reflns_number 16543
_diffrn_reflns_point_group_measured_fraction_full 0.969
_diffrn_reflns_point_group_measured_fraction_max 0.942
_diffrn_reflns_theta_full 25.242
_diffrn_reflns_theta_max 29.999
_diffrn_reflns_theta_min 2.766
_exptl_absorpt_coefficient_mu 0.067
_exptl_absorpt_correction_T_max 0.7460
_exptl_absorpt_correction_T_min 0.6831
_exptl_absorpt_correction_type multi-scan
_exptl_absorpt_process_details '(SADABS; Sheldrick, 2004)'
_exptl_crystal_colour colourless
_exptl_crystal_density_diffrn 1.145
_exptl_crystal_description block
_exptl_crystal_F_000 424
_exptl_crystal_size_max 0.350
_exptl_crystal_size_mid 0.290
_exptl_crystal_size_min 0.090
_refine_diff_density_max 0.232
_refine_diff_density_min -0.199
_refine_diff_density_rms 0.037
_refine_ls_abs_structure_details
;
 Flack x determined using 1486 quotients [(I+)-(I-)]/[(I+)+(I-)]
 (Parsons and Flack (2004), Acta Cryst. A60, s61).
;
_refine_ls_abs_structure_Flack -1.2(8)
_refine_ls_extinction_method none
_refine_ls_goodness_of_fit_ref 1.016
_refine_ls_hydrogen_treatment constr
_refine_ls_matrix_type full
_refine_ls_number_parameters 353
_refine_ls_number_reflns 6282
_refine_ls_number_restraints 110
_refine_ls_restrained_S_all 1.012
_refine_ls_R_factor_all 0.0913
_refine_ls_R_factor_gt 0.0531
_refine_ls_shift/su_max 0.000
_refine_ls_shift/su_mean 0.000
_refine_ls_structure_factor_coef Fsqd
_refine_ls_weighting_details 'w=1/[\s^2^(Fo^2^)+(0.0710P)^2^+0.0040P] where P=(Fo^2^+2Fc^2^)/3'
_refine_ls_weighting_scheme calc
_refine_ls_wR_factor_gt 0.1184
_refine_ls_wR_factor_ref 0.1369
_reflns_Friedel_coverage 0.770
_reflns_friedel_fraction_full 0.935
_reflns_friedel_fraction_max 0.878
_reflns_number_gt 4335
_reflns_number_total 6282
_reflns_threshold_expression 'I > 2\s(I)'
_cod_data_source_file c5ra25558a2.cif
_cod_data_source_block av_sb22
_cod_database_code 7223886
_shelx_space_group_comment
;
The symmetry employed for this shelxl refinement is uniquely defined
by the following loop, which should always be used as a source of
symmetry information in preference to the above space-group names.
They are only intended as comments.
;
_shelx_estimated_absorpt_t_min 0.977
_shelx_estimated_absorpt_t_max 0.994
_shelxl_version_number 2013-4

loop_
_space_group_symop_operation_xyz
'x, y, z'
'-x, y+1/2, -z'

loop_
_atom_site_label
_atom_site_type_symbol
_atom_site_fract_x
_atom_site_fract_y
_atom_site_fract_z
_atom_site_U_iso_or_equiv
_atom_site_adp_type
_atom_site_occupancy
_atom_site_site_symmetry_order
_atom_site_calc_flag
_atom_site_refinement_flags_posn
_atom_site_refinement_flags_adp
_atom_site_refinement_flags_occupancy
_atom_site_disorder_assembly
_atom_site_disorder_group
O1 O 1.0343(3) 0.2093(3) 0.09810(10) 0.0505(6) Uani 1 1 d . . . . .
C4 C 0.3148(3) 0.6461(3) 0.21130(11) 0.0284(5) Uani 1 1 d D . . . .
C5 C 0.2519(3) 0.8062(4) 0.18838(11) 0.0284(5) Uani 1 1 d . . . . .
C1A C -0.0108(16) 0.804(2) 0.2584(8) 0.0323(15) Uani 0.672(3) 1 d D . P A 1
C2A C 0.0458(17) 0.643(2) 0.2789(6) 0.0345(18) Uani 0.672(3) 1 d D . P A 1
H2A H -0.0238 0.5838 0.3087 0.041 Uiso 0.672(3) 1 calc R U P A 1
C3A C 0.2051(15) 0.5681(17) 0.2554(4) 0.0357(11) Uani 0.672(3) 1 d D . P A 1
H3A H 0.2418 0.4575 0.2701 0.043 Uiso 0.672(3) 1 calc R U P A 1
C6A C 0.089(2) 0.882(2) 0.2124(8) 0.0317(10) Uani 0.672(3) 1 d D . P A 1
H6A H 0.0462 0.9902 0.1964 0.038 Uiso 0.672(3) 1 calc R U P A 1
C7A C -0.160(6) 0.896(5) 0.287(2) 0.041(2) Uani 0.672(3) 1 d D . P A 1
C8A C -0.2789(15) 0.9861(13) 0.3069(5) 0.0380(18) Uani 0.672(3) 1 d D . P A 1
C9A C -0.4107(11) 1.0918(7) 0.3377(5) 0.0372(16) Uani 0.672(3) 1 d D . P A 1
C10A C -0.3576(13) 1.2526(10) 0.3588(7) 0.0551(16) Uani 0.672(3) 1 d D . P A 1
H10A H -0.2333 1.2949 0.3520 0.066 Uiso 0.672(3) 1 calc R U P A 1
C11A C -0.4826(11) 1.3534(10) 0.3898(6) 0.0654(19) Uani 0.672(3) 1 d D . P A 1
H11A H -0.4406 1.4620 0.4053 0.078 Uiso 0.672(3) 1 calc R U P A 1
C12A C -0.6654(10) 1.2996(9) 0.3984(3) 0.068(2) Uani 0.672(3) 1 d D . P A 1
C13A C -0.7208(8) 1.1423(8) 0.3755(3) 0.059(2) Uani 0.672(3) 1 d D . P A 1
H13A H -0.8479 1.1035 0.3803 0.071 Uiso 0.672(3) 1 calc R U P A 1
C14A C -0.5962(9) 1.0376(8) 0.3454(4) 0.0490(18) Uani 0.672(3) 1 d D . P A 1
H14A H -0.6386 0.9290 0.3301 0.059 Uiso 0.672(3) 1 calc R U P A 1
C27A C -0.7983(11) 1.4075(11) 0.4354(3) 0.098(4) Uani 0.672(3) 1 d D . P A 1
H27A H -0.7939 1.5264 0.4202 0.118 Uiso 0.672(3) 1 calc R U P A 1
H27B H -0.9325 1.3662 0.4260 0.118 Uiso 0.672(3) 1 calc R U P A 1
C28A C -0.7464(10) 1.4048(11) 0.5067(3) 0.091(2) Uani 0.672(3) 1 d D . P A 1
H28A H -0.7061 1.5041 0.5300 0.109 Uiso 0.672(3) 1 calc R U P A 1
C29A C -0.7614(17) 1.2476(12) 0.5363(4) 0.141(4) Uani 0.672(3) 1 d D . P A 1
H29A H -0.8023 1.1507 0.5116 0.170 Uiso 0.672(3) 1 calc R U P A 1
H29B H -0.7308 1.2373 0.5812 0.170 Uiso 0.672(3) 1 calc R U P A 1
C1B C 0.018(3) 0.814(5) 0.2637(17) 0.0323(15) Uani 0.275(3) 1 d D . P A 2
C2B C 0.081(4) 0.656(5) 0.2868(14) 0.0345(18) Uani 0.275(3) 1 d D . P A 2
H2B H 0.0208 0.6062 0.3209 0.041 Uiso 0.275(3) 1 calc R U P A 2
C3B C 0.229(3) 0.570(4) 0.2616(9) 0.0357(11) Uani 0.275(3) 1 d D . P A 2
H3B H 0.2717 0.4627 0.2780 0.043 Uiso 0.275(3) 1 calc R U P A 2
C6B C 0.108(5) 0.885(5) 0.2141(18) 0.0317(10) Uani 0.275(3) 1 d D . P A 2
H6B H 0.0653 0.9928 0.1979 0.038 Uiso 0.275(3) 1 calc R U P A 2
C7B C -0.146(15) 0.897(12) 0.287(5) 0.041(2) Uani 0.275(3) 1 d D . P A 2
C8B C -0.271(4) 0.951(4) 0.3175(17) 0.0380(18) Uani 0.275(3) 1 d D . P A 2
C9B C -0.423(3) 1.045(2) 0.3432(14) 0.0372(16) Uani 0.275(3) 1 d D . P A 2
C10B C -0.395(3) 1.213(3) 0.3614(19) 0.0551(16) Uani 0.275(3) 1 d D . P A 2
H10B H -0.2788 1.2689 0.3533 0.066 Uiso 0.275(3) 1 calc R U P A 2
C11B C -0.534(3) 1.301(3) 0.3914(16) 0.0654(19) Uani 0.275(3) 1 d D . P A 2
H11B H -0.5160 1.4178 0.4013 0.078 Uiso 0.275(3) 1 calc R U P A 2
C12B C -0.698(2) 1.219(2) 0.4069(9) 0.068(2) Uani 0.275(3) 1 d D . P A 2
C13B C -0.732(2) 1.056(2) 0.3857(9) 0.059(2) Uani 0.275(3) 1 d D . P A 2
H13B H -0.8496 1.0017 0.3931 0.071 Uiso 0.275(3) 1 calc R U P A 2
C14B C -0.597(3) 0.968(2) 0.3533(10) 0.0490(18) Uani 0.275(3) 1 d D . P A 2
H14B H -0.6240 0.8562 0.3383 0.059 Uiso 0.275(3) 1 calc R U P A 2
C27B C -0.851(3) 1.313(3) 0.4403(7) 0.098(4) Uani 0.275(3) 1 d D . P A 2
H27C H -0.8233 1.4362 0.4401 0.118 Uiso 0.275(3) 1 calc R U P A 2
H27D H -0.9789 1.2949 0.4159 0.118 Uiso 0.275(3) 1 calc R U P A 2
C28B C -0.862(3) 1.256(3) 0.5086(7) 0.091(2) Uani 0.275(3) 1 d D . P A 2
H28B H -0.7821 1.1695 0.5287 0.109 Uiso 0.275(3) 1 calc R U P A 2
C29B C -1.003(3) 1.342(3) 0.5390(9) 0.141(4) Uani 0.275(3) 1 d D . P A 2
H29C H -1.0790 1.4273 0.5166 0.170 Uiso 0.275(3) 1 calc R U P A 2
H29D H -1.0218 1.3162 0.5820 0.170 Uiso 0.275(3) 1 calc R U P A 2
C1C C 0.000(15) 0.817(16) 0.260(5) 0.0323(15) Uani 0.054(3) 1 d D . P A 3
C2C C 0.060(15) 0.659(16) 0.283(5) 0.0345(18) Uani 0.054(3) 1 d D . P A 3
H2C H -0.0046 0.6062 0.3160 0.041 Uiso 0.054(3) 1 calc R U P A 3
C3C C 0.213(10) 0.577(10) 0.259(3) 0.0357(11) Uani 0.054(3) 1 d D . P A 3
H3C H 0.2511 0.4685 0.2761 0.043 Uiso 0.054(3) 1 calc R U P A 3
C6C C 0.096(10) 0.891(12) 0.213(4) 0.0317(10) Uani 0.054(3) 1 d D . P A 3
H6C H 0.0564 0.9990 0.1962 0.038 Uiso 0.054(3) 1 calc R U P A 3
C7C C -0.15(2) 0.911(19) 0.288(8) 0.041(2) Uani 0.054(3) 1 d D . P A 3
C8C C -0.281(13) 0.956(14) 0.317(6) 0.0380(18) Uani 0.054(3) 1 d D . P A 3
C9C C -0.402(6) 1.025(6) 0.363(2) 0.0372(16) Uani 0.054(3) 1 d DG . P A 3
C10C C -0.351(5) 1.179(6) 0.392(2) 0.0551(16) Uani 0.054(3) 1 d DG . P A 3
H10C H -0.2254 1.2247 0.3897 0.066 Uiso 0.054(3) 1 calc R U P A 3
C11C C -0.484(6) 1.267(6) 0.425(2) 0.0654(19) Uani 0.054(3) 1 d DG . P A 3
H11C H -0.4490 1.3722 0.4452 0.078 Uiso 0.054(3) 1 calc R U P A 3
C12C C -0.668(5) 1.200(6) 0.429(2) 0.068(2) Uani 0.054(3) 1 d DG . P A 3
C13C C -0.719(5) 1.046(7) 0.399(2) 0.059(2) Uani 0.054(3) 1 d DG . P A 3
H13C H -0.8442 1.0008 0.4019 0.071 Uiso 0.054(3) 1 calc R U P A 3
C14C C -0.586(7) 0.959(6) 0.367(2) 0.0490(18) Uani 0.054(3) 1 d DG . P A 3
H14C H -0.6206 0.8533 0.3465 0.059 Uiso 0.054(3) 1 calc R U P A 3
C27C C -0.795(6) 1.270(10) 0.478(3) 0.098(4) Uani 0.054(3) 1 d D . P A 3
H27E H -0.8771 1.3629 0.4591 0.118 Uiso 0.054(3) 1 calc R U P A 3
H27F H -0.8804 1.1788 0.4916 0.118 Uiso 0.054(3) 1 calc R U P A 3
C28C C -0.670(11) 1.336(10) 0.536(2) 0.091(2) Uani 0.054(3) 1 d D . P A 3
H28C H -0.6698 1.2898 0.5778 0.109 Uiso 0.054(3) 1 calc R U P A 3
C29C C -0.555(14) 1.473(13) 0.521(4) 0.141(4) Uani 0.054(3) 1 d D . P A 3
H29E H -0.5617 1.5145 0.4785 0.170 Uiso 0.054(3) 1 calc R U P A 3
H29F H -0.4709 1.5258 0.5537 0.170 Uiso 0.054(3) 1 calc R U P A 3
C15 C 0.4987(3) 0.5665(3) 0.19068(11) 0.0262(5) Uani 1 1 d . . . . .
H15 H 0.6048 0.5998 0.2239 0.031 Uiso 1 1 calc R U . . .
C16 C 0.5532(3) 0.6422(3) 0.12723(11) 0.0227(5) Uani 1 1 d . . . . .
H16 H 0.4546 0.6053 0.0921 0.027 Uiso 1 1 calc R U . . .
C17 C 0.5523(3) 0.8349(3) 0.13063(12) 0.0280(5) Uani 1 1 d . . . . .
H17A H 0.5993 0.8827 0.0914 0.034 Uiso 1 1 calc R U . . .
H17B H 0.6402 0.8733 0.1677 0.034 Uiso 1 1 calc R U . . .
C18 C 0.3483(3) 0.8985(3) 0.13722(12) 0.0313(6) Uani 1 1 d . . . . .
H18A H 0.3535 1.0214 0.1474 0.038 Uiso 1 1 calc R U . . .
H18B H 0.2692 0.8843 0.0958 0.038 Uiso 1 1 calc R U . . .
C19 C 0.4980(4) 0.3722(3) 0.18931(13) 0.0339(6) Uani 1 1 d . . . . .
H19A H 0.3914 0.3326 0.1582 0.041 Uiso 1 1 calc R U . . .
H19B H 0.4734 0.3289 0.2320 0.041 Uiso 1 1 calc R U . . .
C20 C 0.6905(4) 0.2978(3) 0.17094(12) 0.0333(6) Uani 1 1 d . . . . .
H20A H 0.7948 0.3226 0.2052 0.040 Uiso 1 1 calc R U . . .
H20B H 0.6789 0.1729 0.1664 0.040 Uiso 1 1 calc R U . . .
C21 C 0.7411(3) 0.3747(3) 0.10833(11) 0.0262(5) Uani 1 1 d . . . . .
C22 C 0.7482(3) 0.5684(3) 0.11455(12) 0.0244(5) Uani 1 1 d . . . . .
H22 H 0.8381 0.5933 0.1535 0.029 Uiso 1 1 calc R U . . .
C23 C 0.9426(3) 0.3397(3) 0.08858(12) 0.0337(6) Uani 1 1 d . . . . .
C24 C 1.0104(3) 0.4948(4) 0.05492(14) 0.0387(7) Uani 1 1 d . . . . .
H24A H 1.0298 0.4676 0.0100 0.046 Uiso 1 1 calc R U . . .
H24B H 1.1339 0.5369 0.0767 0.046 Uiso 1 1 calc R U . . .
C25 C 0.8507(3) 0.6291(3) 0.05762(13) 0.0320(6) Uani 1 1 d . . . . .
H25A H 0.9059 0.7442 0.0651 0.038 Uiso 1 1 calc R U . . .
H25B H 0.7621 0.6297 0.0178 0.038 Uiso 1 1 calc R U . . .
C26 C 0.6031(3) 0.3099(4) 0.05175(12) 0.0358(6) Uani 1 1 d . . . . .
H26A H 0.6208 0.1872 0.0468 0.054 Uiso 1 1 calc R U . . .
H26B H 0.6315 0.3682 0.0125 0.054 Uiso 1 1 calc R U . . .
H26C H 0.4693 0.3331 0.0599 0.054 Uiso 1 1 calc R U . . .

loop_
_atom_site_aniso_label
_atom_site_aniso_U_11
_atom_site_aniso_U_22
_atom_site_aniso_U_33
_atom_site_aniso_U_23
_atom_site_aniso_U_13
_atom_site_aniso_U_12
O1 0.0471(11) 0.0386(12) 0.0666(14) 0.0060(10) 0.0094(10) 0.0225(9)
C4 0.0292(11) 0.0262(13) 0.0299(12) -0.0006(11) 0.0038(9) -0.0015(10)
C5 0.0276(11) 0.0259(13) 0.0316(12) -0.0035(11) 0.0031(9) -0.0034(10)
C1A 0.022(3) 0.045(3) 0.030(3) -0.0085(18) 0.000(3) -0.005(3)
C2A 0.028(4) 0.048(3) 0.028(3) 0.000(3) 0.004(3) -0.010(3)
C3A 0.036(3) 0.0368(17) 0.034(2) 0.0073(17) 0.0032(18) -0.0003(18)
C6A 0.026(3) 0.0325(17) 0.0365(15) -0.0061(13) 0.0032(17) 0.0016(18)
C7A 0.032(6) 0.057(3) 0.0349(15) -0.0053(17) 0.007(3) -0.002(3)
C8A 0.0367(17) 0.053(5) 0.024(4) 0.010(3) 0.004(2) 0.007(2)
C9A 0.0375(18) 0.048(5) 0.025(2) 0.000(4) 0.0011(14) 0.006(3)
C10A 0.051(4) 0.065(5) 0.048(3) -0.007(4) -0.001(3) -0.002(3)
C11A 0.069(5) 0.062(6) 0.061(3) -0.029(5) -0.013(4) 0.015(3)
C12A 0.066(4) 0.100(6) 0.036(3) -0.019(4) -0.012(2) 0.046(4)
C13A 0.0342(18) 0.099(6) 0.043(3) -0.013(4) 0.0032(18) 0.008(4)
C14A 0.0383(16) 0.069(5) 0.039(3) -0.013(4) 0.0026(16) 0.003(3)
C27A 0.084(5) 0.141(9) 0.066(3) -0.055(5) -0.016(3) 0.065(6)
C28A 0.099(5) 0.116(6) 0.055(3) -0.044(4) -0.006(3) 0.042(4)
C29A 0.250(13) 0.105(7) 0.081(5) -0.031(5) 0.079(6) -0.016(8)
C1B 0.022(3) 0.045(3) 0.030(3) -0.0085(18) 0.000(3) -0.005(3)
C2B 0.028(4) 0.048(3) 0.028(3) 0.000(3) 0.004(3) -0.010(3)
C3B 0.036(3) 0.0368(17) 0.034(2) 0.0073(17) 0.0032(18) -0.0003(18)
C6B 0.026(3) 0.0325(17) 0.0365(15) -0.0061(13) 0.0032(17) 0.0016(18)
C7B 0.032(6) 0.057(3) 0.0349(15) -0.0053(17) 0.007(3) -0.002(3)
C8B 0.0367(17) 0.053(5) 0.024(4) 0.010(3) 0.004(2) 0.007(2)
C9B 0.0375(18) 0.048(5) 0.025(2) 0.000(4) 0.0011(14) 0.006(3)
C10B 0.051(4) 0.065(5) 0.048(3) -0.007(4) -0.001(3) -0.002(3)
C11B 0.069(5) 0.062(6) 0.061(3) -0.029(5) -0.013(4) 0.015(3)
C12B 0.066(4) 0.100(6) 0.036(3) -0.019(4) -0.012(2) 0.046(4)
C13B 0.0342(18) 0.099(6) 0.043(3) -0.013(4) 0.0032(18) 0.008(4)
C14B 0.0383(16) 0.069(5) 0.039(3) -0.013(4) 0.0026(16) 0.003(3)
C27B 0.084(5) 0.141(9) 0.066(3) -0.055(5) -0.016(3) 0.065(6)
C28B 0.099(5) 0.116(6) 0.055(3) -0.044(4) -0.006(3) 0.042(4)
C29B 0.250(13) 0.105(7) 0.081(5) -0.031(5) 0.079(6) -0.016(8)
C1C 0.022(3) 0.045(3) 0.030(3) -0.0085(18) 0.000(3) -0.005(3)
C2C 0.028(4) 0.048(3) 0.028(3) 0.000(3) 0.004(3) -0.010(3)
C3C 0.036(3) 0.0368(17) 0.034(2) 0.0073(17) 0.0032(18) -0.0003(18)
C6C 0.026(3) 0.0325(17) 0.0365(15) -0.0061(13) 0.0032(17) 0.0016(18)
C7C 0.032(6) 0.057(3) 0.0349(15) -0.0053(17) 0.007(3) -0.002(3)
C8C 0.0367(17) 0.053(5) 0.024(4) 0.010(3) 0.004(2) 0.007(2)
C9C 0.0375(18) 0.048(5) 0.025(2) 0.000(4) 0.0011(14) 0.006(3)
C10C 0.051(4) 0.065(5) 0.048(3) -0.007(4) -0.001(3) -0.002(3)
C11C 0.069(5) 0.062(6) 0.061(3) -0.029(5) -0.013(4) 0.015(3)
C12C 0.066(4) 0.100(6) 0.036(3) -0.019(4) -0.012(2) 0.046(4)
C13C 0.0342(18) 0.099(6) 0.043(3) -0.013(4) 0.0032(18) 0.008(4)
C14C 0.0383(16) 0.069(5) 0.039(3) -0.013(4) 0.0026(16) 0.003(3)
C27C 0.084(5) 0.141(9) 0.066(3) -0.055(5) -0.016(3) 0.065(6)
C28C 0.099(5) 0.116(6) 0.055(3) -0.044(4) -0.006(3) 0.042(4)
C29C 0.250(13) 0.105(7) 0.081(5) -0.031(5) 0.079(6) -0.016(8)
C15 0.0294(11) 0.0195(12) 0.0297(12) 0.0027(10) 0.0022(9) -0.0004(10)
C16 0.0224(10) 0.0150(11) 0.0307(12) 0.0017(10) 0.0022(9) -0.0008(9)
C17 0.0266(11) 0.0179(12) 0.0401(13) 0.0038(10) 0.0061(10) -0.0001(9)
C18 0.0312(12) 0.0212(13) 0.0425(14) 0.0048(11) 0.0090(10) 0.0053(10)
C19 0.0372(13) 0.0211(13) 0.0448(14) 0.0062(12) 0.0100(11) -0.0005(11)
C20 0.0390(13) 0.0159(11) 0.0446(14) 0.0042(12) 0.0012(11) 0.0028(10)
C21 0.0262(11) 0.0168(12) 0.0349(12) -0.0019(10) -0.0006(9) 0.0034(9)
C22 0.0219(10) 0.0179(11) 0.0327(12) -0.0004(10) -0.0011(9) 0.0000(9)
C23 0.0306(12) 0.0304(15) 0.0390(14) -0.0056(11) -0.0022(10) 0.0057(11)
C24 0.0289(12) 0.0362(16) 0.0522(16) 0.0008(13) 0.0100(11) 0.0027(11)
C25 0.0276(11) 0.0274(13) 0.0418(14) 0.0030(12) 0.0083(10) 0.0017(10)
C26 0.0345(13) 0.0279(14) 0.0437(15) -0.0083(12) -0.0024(11) -0.0007(11)

loop_
_atom_type_symbol
_atom_type_description
_atom_type_scat_dispersion_real
_atom_type_scat_dispersion_imag
_atom_type_scat_source
C C 0.0033 0.0016 'International Tables Vol C Tables 4.2.6.8 and 6.1.1.4'
H H 0.0000 0.0000 'International Tables Vol C Tables 4.2.6.8 and 6.1.1.4'
O O 0.0106 0.0060 'International Tables Vol C Tables 4.2.6.8 and 6.1.1.4'

loop_
_geom_angle_atom_site_label_1
_geom_angle_atom_site_label_2
_geom_angle_atom_site_label_3
_geom_angle
C3B C4 C5 120.1(13)
C3C C4 C5 116(4)
C3A C4 C5 116.7(6)
C3B C4 C15 118.1(13)
C3C C4 C15 123(4)
C3A C4 C15 122.4(6)
C5 C4 C15 120.87(19)
C6B C5 C4 119.9(18)
C4 C5 C6C 122(4)
C4 C5 C6A 119.3(8)
C6B C5 C18 117.9(18)
C4 C5 C18 122.12(19)
C6C C5 C18 116(4)
C6A C5 C18 118.5(8)
C6A C1A C2A 118.4(6)
C6A C1A C7A 119.9(7)
C2A C1A C7A 121.6(6)
C1A C2A C3A 119.4(7)
C1A C2A H2A 120.3
C3A C2A H2A 120.3
C2A C3A C4 123.8(8)
C2A C3A H3A 118.1
C4 C3A H3A 118.1
C1A C6A C5 122.2(11)
C1A C6A H6A 118.9
C5 C6A H6A 118.9
C8A C7A C1A 173(2)
C7A C8A C9A 174(2)
C10A C9A C14A 117.9(5)
C10A C9A C8A 120.8(6)
C14A C9A C8A 121.2(6)
C9A C10A C11A 121.0(5)
C9A C10A H10A 119.5
C11A C10A H10A 119.5
C12A C11A C10A 121.2(5)
C12A C11A H11A 119.4
C10A C11A H11A 119.4
C11A C12A C13A 117.8(4)
C11A C12A C27A 120.8(6)
C13A C12A C27A 121.3(6)
C12A C13A C14A 121.9(5)
C12A C13A H13A 119.1
C14A C13A H13A 119.1
C9A C14A C13A 120.0(5)
C9A C14A H14A 120.0
C13A C14A H14A 120.0
C28A C27A C12A 113.7(5)
C28A C27A H27A 108.8
C12A C27A H27A 108.8
C28A C27A H27B 108.8
C12A C27A H27B 108.8
H27A C27A H27B 107.7
C29A C28A C27A 115.9(7)
C29A C28A H28A 122.1
C27A C28A H28A 122.1
C28A C29A H29A 120.0
C28A C29A H29B 120.0
H29A C29A H29B 120.0
C2B C1B C6B 118.5(14)
C2B C1B C7B 121.4(15)
C6B C1B C7B 120.0(15)
C3B C2B C1B 121.7(17)
C3B C2B H2B 119.1
C1B C2B H2B 119.1
C2B C3B C4 118.1(18)
C2B C3B H3B 121.0
C4 C3B H3B 121.0
C5 C6B C1B 122(3)
C5 C6B H6B 119.1
C1B C6B H6B 119.1
C8B C7B C1B 167(7)
C7B C8B C9B 167(4)
C10B C9B C14B 118.4(10)
C10B C9B C8B 120.4(13)
C14B C9B C8B 121.1(13)
C9B C10B C11B 120.9(11)
C9B C10B H10B 119.5
C11B C10B H10B 119.5
C12B C11B C10B 120.4(11)
C12B C11B H11B 119.8
C10B C11B H11B 119.8
C13B C12B C11B 118.7(10)
C13B C12B C27B 119.8(12)
C11B C12B C27B 121.2(12)
C12B C13B C14B 121.3(11)
C12B C13B H13B 119.4
C14B C13B H13B 119.4
C9B C14B C13B 119.9(11)
C9B C14B H14B 120.1
C13B C14B H14B 120.1
C28B C27B C12B 113.3(12)
C28B C27B H27C 108.9
C12B C27B H27C 108.9
C28B C27B H27D 108.9
C12B C27B H27D 108.9
H27C C27B H27D 107.7
C29B C28B C27B 113.0(13)
C29B C28B H28B 123.5
C27B C28B H28B 123.5
C28B C29B H29C 120.0
C28B C29B H29D 120.0
H29C C29B H29D 120.0
C6C C1C C2C 118.6(17)
C6C C1C C7C 119.9(18)
C2C C1C C7C 121.3(18)
C3C C2C C1C 120(2)
C3C C2C H2C 119.8
C1C C2C H2C 119.8
C2C C3C C4 123(3)
C2C C3C H3C 118.5
C4 C3C H3C 118.5
C1C C6C C5 120(4)
C1C C6C H6C 119.8
C5 C6C H6C 119.8
C8C C7C C1C 166(10)
C7C C8C C9C 166(10)
C10C C9C C14C 120.0
C10C C9C C8C 118.9(16)
C14C C9C C8C 119.6(16)
C9C C10C C11C 120.0
C9C C10C H10C 120.0
C11C C10C H10C 120.0
C12C C11C C10C 120.0
C12C C11C H11C 120.0
C10C C11C H11C 120.0
C11C C12C C13C 120.0
C11C C12C C27C 119.9(13)
C13C C12C C27C 118.3(15)
C14C C13C C12C 120.0
C14C C13C H13C 120.0
C12C C13C H13C 120.0
C13C C14C C9C 120.0
C13C C14C H14C 120.0
C9C C14C H14C 120.0
C28C C27C C12C 110.2(17)
C28C C27C H27E 109.6
C12C C27C H27E 109.6
C28C C27C H27F 109.6
C12C C27C H27F 109.6
H27E C27C H27F 108.1
C29C C28C C27C 112(2)
C29C C28C H28C 123.8
C27C C28C H28C 123.8
C28C C29C H29E 120.0
C28C C29C H29F 120.0
H29E C29C H29F 120.0
C4 C15 C19 114.5(2)
C4 C15 C16 111.79(18)
C19 C15 C16 111.74(19)
C4 C15 H15 106.0
C19 C15 H15 106.0
C16 C15 H15 106.0
C17 C16 C22 113.37(18)
C17 C16 C15 110.04(19)
C22 C16 C15 107.61(18)
C17 C16 H16 108.6
C22 C16 H16 108.6
C15 C16 H16 108.6
C16 C17 C18 109.88(19)
C16 C17 H17A 109.7
C18 C17 H17A 109.7
C16 C17 H17B 109.7
C18 C17 H17B 109.7
H17A C17 H17B 108.2
C5 C18 C17 112.9(2)
C5 C18 H18A 109.0
C17 C18 H18A 109.0
C5 C18 H18B 109.0
C17 C18 H18B 109.0
H18A C18 H18B 107.8
C15 C19 C20 112.5(2)
C15 C19 H19A 109.1
C20 C19 H19A 109.1
C15 C19 H19B 109.1
C20 C19 H19B 109.1
H19A C19 H19B 107.8
C21 C20 C19 110.2(2)
C21 C20 H20A 109.6
C19 C20 H20A 109.6
C21 C20 H20B 109.6
C19 C20 H20B 109.6
H20A C20 H20B 108.1
C20 C21 C23 117.4(2)
C20 C21 C22 109.3(2)
C23 C21 C22 100.39(18)
C20 C21 C26 110.9(2)
C23 C21 C26 104.47(19)
C22 C21 C26 114.1(2)
C16 C22 C25 120.64(19)
C16 C22 C21 111.88(18)
C25 C22 C21 104.96(19)
C16 C22 H22 106.1
C25 C22 H22 106.1
C21 C22 H22 106.1
O1 C23 C24 125.3(2)
O1 C23 C21 126.1(2)
C24 C23 C21 108.6(2)
C23 C24 C25 106.18(19)
C23 C24 H24A 110.5
C25 C24 H24A 110.5
C23 C24 H24B 110.5
C25 C24 H24B 110.5
H24A C24 H24B 108.7
C22 C25 C24 102.0(2)
C22 C25 H25A 111.4
C24 C25 H25A 111.4
C22 C25 H25B 111.4
C24 C25 H25B 111.4
H25A C25 H25B 109.2
C21 C26 H26A 109.5
C21 C26 H26B 109.5
H26A C26 H26B 109.5
C21 C26 H26C 109.5
H26A C26 H26C 109.5
H26B C26 H26C 109.5

loop_
_geom_bond_atom_site_label_1
_geom_bond_atom_site_label_2
_geom_bond_distance
O1 C23 1.214(3)
C4 C3B 1.396(10)
C4 C3C 1.397(12)
C4 C3A 1.398(5)
C4 C5 1.403(3)
C4 C15 1.525(3)
C5 C6B 1.34(4)
C5 C6C 1.41(5)
C5 C6A 1.419(17)
C5 C18 1.508(3)
C1A C6A 1.386(5)
C1A C2A 1.386(5)
C1A C7A 1.442(6)
C2A C3A 1.387(5)
C2A H2A 0.9500
C3A H3A 0.9500
C6A H6A 0.9500
C7A C8A 1.195(8)
C8A C9A 1.437(6)
C9A C10A 1.379(7)
C9A C14A 1.383(6)
C10A C11A 1.385(6)
C10A H10A 0.9500
C11A C12A 1.369(7)
C11A H11A 0.9500
C12A C13A 1.369(8)
C12A C27A 1.524(6)
C13A C14A 1.391(6)
C13A H13A 0.9500
C14A H14A 0.9500
C27A C28A 1.507(8)
C27A H27A 0.9900
C27A H27B 0.9900
C28A C29A 1.392(11)
C28A H28A 0.9500
C29A H29A 0.9500
C29A H29B 0.9500
C1B C2B 1.384(10)
C1B C6B 1.384(10)
C1B C7B 1.446(12)
C2B C3B 1.380(10)
C2B H2B 0.9500
C3B H3B 0.9500
C6B H6B 0.9500
C7B C8B 1.201(13)
C8B C9B 1.443(10)
C9B C10B 1.382(10)
C9B C14B 1.386(10)
C10B C11B 1.391(10)
C10B H10B 0.9500
C11B C12B 1.373(10)
C11B H11B 0.9500
C12B C13B 1.373(11)
C12B C27B 1.524(10)
C13B C14B 1.393(10)
C13B H13B 0.9500
C14B H14B 0.9500
C27B C28B 1.514(13)
C27B H27C 0.9900
C27B H27D 0.9900
C28B C29B 1.394(14)
C28B H28B 0.9500
C29B H29C 0.9500
C29B H29D 0.9500
C1C C6C 1.385(12)
C1C C2C 1.385(12)
C1C C7C 1.445(13)
C2C C3C 1.384(12)
C2C H2C 0.9500
C3C H3C 0.9500
C6C H6C 0.9500
C7C C8C 1.200(14)
C8C C9C 1.444(13)
C9C C10C 1.3900
C9C C14C 1.3900
C10C C11C 1.3900
C10C H10C 0.9500
C11C C12C 1.3900
C11C H11C 0.9500
C12C C13C 1.3900
C12C C27C 1.531(12)
C13C C14C 1.3900
C13C H13C 0.9500
C14C H14C 0.9500
C27C C28C 1.516(15)
C27C H27E 0.9900
C27C H27F 0.9900
C28C C29C 1.395(16)
C28C H28C 0.9500
C29C H29E 0.9500
C29C H29F 0.9500
C15 C19 1.529(3)
C15 C16 1.541(3)
C15 H15 1.0000
C16 C17 1.518(3)
C16 C22 1.523(3)
C16 H16 1.0000
C17 C18 1.523(3)
C17 H17A 0.9900
C17 H17B 0.9900
C18 H18A 0.9900
C18 H18B 0.9900
C19 C20 1.543(3)
C19 H19A 0.9900
C19 H19B 0.9900
C20 C21 1.521(3)
C20 H20A 0.9900
C20 H20B 0.9900
C21 C23 1.525(3)
C21 C22 1.529(3)
C21 C26 1.540(3)
C22 C25 1.528(3)
C22 H22 1.0000
C23 C24 1.509(4)
C24 C25 1.537(3)
C24 H24A 0.9900
C24 H24B 0.9900
C25 H25A 0.9900
C25 H25B 0.9900
C26 H26A 0.9800
C26 H26B 0.9800
C26 H26C 0.9800

loop_
_geom_torsion_atom_site_label_1
_geom_torsion_atom_site_label_2
_geom_torsion_atom_site_label_3
_geom_torsion_atom_site_label_4
_geom_torsion
C3B C4 C5 C6B -1(2)
C3C C4 C5 C6B 2(4)
C3A C4 C5 C6B 7.6(16)
C15 C4 C5 C6B -170.0(16)
C3B C4 C5 C6C -3(4)
C3C C4 C5 C6C 0(2)
C3A C4 C5 C6C 5(4)
C15 C4 C5 C6C -172(4)
C3B C4 C5 C6A -6.2(12)
C3C C4 C5 C6A -3(4)
C3A C4 C5 C6A 2.5(10)
C15 C4 C5 C6A -175.1(7)
C3B C4 C5 C18 175.8(12)
C3C C4 C5 C18 179(4)
C3A C4 C5 C18 -175.5(5)
C15 C4 C5 C18 6.9(4)
C6A C1A C2A C3A 3.3(7)
C7A C1A C2A C3A -172(3)
C1A C2A C3A C4 -0.2(7)
C3B C4 C3A C2A 113(13)
C3C C4 C3A C2A 77(48)
C5 C4 C3A C2A -2.7(9)
C15 C4 C3A C2A 174.8(5)
C2A C1A C6A C5 -3.5(9)
C7A C1A C6A C5 172(3)
C6B C5 C6A C1A -97(32)
C4 C5 C6A C1A 0.6(11)
C6C C5 C6A C1A -133(67)
C18 C5 C6A C1A 178.6(6)
C14A C9A C10A C11A 3.3(18)
C8A C9A C10A C11A -178.5(12)
C9A C10A C11A C12A -2(2)
C10A C11A C12A C13A 0.2(16)
C10A C11A C12A C27A 176.9(11)
C11A C12A C13A C14A 1.1(11)
C27A C12A C13A C14A -175.6(6)
C10A C9A C14A C13A -2.0(13)
C8A C9A C14A C13A 179.8(8)
C12A C13A C14A C9A -0.2(10)
C11A C12A C27A C28A -74.9(11)
C13A C12A C27A C28A 101.7(8)
C12A C27A C28A C29A -63.6(11)
C6B C1B C2B C3B -0.1(8)
C7B C1B C2B C3B 175(7)
C1B C2B C3B C4 -0.4(7)
C3C C4 C3B C2B -35(42)
C3A C4 C3B C2B -67(13)
C5 C4 C3B C2B 0.9(16)
C15 C4 C3B C2B 170.1(10)
C4 C5 C6B C1B 1(2)
C6C C5 C6B C1B 132(95)
C6A C5 C6B C1B 85(31)
C18 C5 C6B C1B -176.4(13)
C2B C1B C6B C5 -0.1(19)
C7B C1B C6B C5 -176(7)
C2B C1B C7B C8B 32(58)
C6B C1B C7B C8B -152(51)
C1B C7B C8B C9B 157(25)
C7B C8B C9B C10B -59(34)
C7B C8B C9B C14B 124(34)
C14B C9B C10B C11B 2(5)
C8B C9B C10B C11B -174(4)
C9B C10B C11B C12B 4(6)
C10B C11B C12B C13B -7(4)
C10B C11B C12B C27B 179(3)
C11B C12B C13B C14B 5(3)
C27B C12B C13B C14B 178.2(17)
C10B C9B C14B C13B -5(4)
C8B C9B C14B C13B 172(3)
C12B C13B C14B C9B 1(3)
C13B C12B C27B C28B 76(2)
C11B C12B C27B C28B -111(3)
C12B C27B C28B C29B 179.8(18)
C6C C1C C2C C3C 0.0(8)
C7C C1C C2C C3C -175(14)
C1C C2C C3C C4 0.0(8)
C3B C4 C3C C2C 146(41)
C3A C4 C3C C2C -102(48)
C5 C4 C3C C2C 0.0(17)
C15 C4 C3C C2C 172(4)
C2C C1C C6C C5 0.0(18)
C7C C1C C6C C5 175(14)
C6B C5 C6C C1C -49(96)
C4 C5 C6C C1C 0(2)
C6A C5 C6C C1C 48(67)
C18 C5 C6C C1C -179(3)
C6C C1C C7C C8C 168(66)
C2C C1C C7C C8C -17(78)
C1C C7C C8C C9C 99(88)
C7C C8C C9C C10C 42(50)
C7C C8C C9C C14C -152(44)
C14C C9C C10C C11C 0.0
C8C C9C C10C C11C 166(8)
C9C C10C C11C C12C 0.0
C10C C11C C12C C13C 0.0
C10C C11C C12C C27C 164(4)
C11C C12C C13C C14C 0.0
C27C C12C C13C C14C -164(4)
C12C C13C C14C C9C 0.0
C10C C9C C14C C13C 0.0
C8C C9C C14C C13C -166(8)
C11C C12C C27C C28C -29(6)
C13C C12C C27C C28C 136(5)
C12C C27C C28C C29C 63(6)
C3B C4 C15 C19 40.7(12)
C3C C4 C15 C19 38(4)
C3A C4 C15 C19 32.4(6)
C5 C4 C15 C19 -150.2(2)
C3B C4 C15 C16 169.0(12)
C3C C4 C15 C16 166(4)
C3A C4 C15 C16 160.7(6)
C5 C4 C15 C16 -21.9(3)
C4 C15 C16 C17 50.2(3)
C19 C15 C16 C17 -180.0(2)
C4 C15 C16 C22 174.20(18)
C19 C15 C16 C22 -56.0(3)
C22 C16 C17 C18 174.78(19)
C15 C16 C17 C18 -64.7(3)
C6B C5 C18 C17 156.9(16)
C4 C5 C18 C17 -20.1(3)
C6C C5 C18 C17 159(4)
C6A C5 C18 C17 161.9(7)
C16 C17 C18 C5 48.3(3)
C4 C15 C19 C20 -177.57(19)
C16 C15 C19 C20 54.0(3)
C15 C19 C20 C21 -53.7(3)
C19 C20 C21 C23 169.7(2)
C19 C20 C21 C22 56.3(3)
C19 C20 C21 C26 -70.3(3)
C17 C16 C22 C25 -53.2(3)
C15 C16 C22 C25 -175.1(2)
C17 C16 C22 C21 -177.3(2)
C15 C16 C22 C21 60.7(3)
C20 C21 C22 C16 -62.2(3)
C23 C21 C22 C16 173.75(18)
C26 C21 C22 C16 62.6(3)
C20 C21 C22 C25 165.30(19)
C23 C21 C22 C25 41.2(2)
C26 C21 C22 C25 -69.9(2)
C20 C21 C23 O1 34.9(4)
C22 C21 C23 O1 153.2(3)
C26 C21 C23 O1 -88.4(3)
C20 C21 C23 C24 -145.1(2)
C22 C21 C23 C24 -26.8(3)
C26 C21 C23 C24 91.6(2)
O1 C23 C24 C25 -177.1(3)
C21 C23 C24 C25 2.9(3)
C16 C22 C25 C24 -167.4(2)
C21 C22 C25 C24 -40.0(3)
C23 C24 C25 C22 22.3(3)
